data_2014619
loop_
_publ_author_name
'Emme, Holger'
'Huppertz, Hubert'

_publ_section_title
;
 High-pressure synthesis of the new rare-earth oxoborate
 \b-Gd~2~B~4~O~9~
;
_journal_issue 2
_journal_name_full 'Acta Crystallographica Section C'
_journal_page_first i23
_journal_page_last i24
_journal_paper_doi 10.1107/S0108270104033396
_journal_volume 61
_journal_year 2005
_chemical_formula_iupac 'Gd2 B4 O9'
_chemical_formula_moiety 'B4 Gd2 O9'
_chemical_formula_sum 'B4 Gd2 O9'
_chemical_formula_weight 501.74
_chemical_name_common '\b-Digadolinium tetraborate'
_chemical_name_systematic
;
Digadolinium tetraborate
;
_space_group_IT_number 2
_symmetry_cell_setting triclinic
_symmetry_space_group_name_Hall '-P 1'
_symmetry_space_group_name_H-M 'P -1'
_atom_sites_solution_hydrogens geom
_atom_sites_solution_primary direct
_atom_sites_solution_secondary difmap
_cell_angle_alpha 102.386(10)
_cell_angle_beta 96.983(10)
_cell_angle_gamma 102.544(10)
_cell_formula_units_Z 2
_cell_length_a 6.1973(10)
_cell_length_b 6.4757(10)
_cell_length_c 7.5249(10)
_cell_measurement_reflns_used 4198
_cell_measurement_temperature 293(2)
_cell_measurement_theta_max 37.785
_cell_measurement_theta_min 3.134
_cell_volume 283.40(8)
_computing_cell_refinement 'HKL SCALEPACK (Otwinowski & Minor, 1997)'
_computing_data_collection 'COLLECT (Nonius, 1997-2000)'
_computing_data_reduction 'HKL DENZO (Otwinowski & Minor, 1997) and SCALEPACK'
_computing_molecular_graphics 'DIAMOND (Brandenburg & Berndt, 1999)'
_computing_publication_material 'enCIFer (Allen <i>et al.</i>, 2004) and SHELXL97'
_computing_structure_refinement 'SHELXL97 (Sheldrick, 1997)'
_computing_structure_solution 'SHELXS97 (Sheldrick, 1997)'
_diffrn_ambient_temperature 293(2)
_diffrn_detector_area_resol_mean 9
_diffrn_measured_fraction_theta_full 0.985
_diffrn_measured_fraction_theta_max 0.985
_diffrn_measurement_device_type 'Nonius KappaCCD area-detector'
_diffrn_measurement_method '95 mm CCD camera on \k-goniostat'
_diffrn_radiation_monochromator graphite
_diffrn_radiation_source 'fine-focus sealed tube'
_diffrn_radiation_type MoK\a
_diffrn_radiation_wavelength 0.71073
_diffrn_reflns_av_R_equivalents 0.0450
_diffrn_reflns_av_sigmaI/netI 0.0529
_diffrn_reflns_limit_h_max 10
_diffrn_reflns_limit_h_min -10
_diffrn_reflns_limit_k_max 10
_diffrn_reflns_limit_k_min -11
_diffrn_reflns_limit_l_max 12
_diffrn_reflns_limit_l_min -12
_diffrn_reflns_number 10001
_diffrn_reflns_theta_full 37.88
_diffrn_reflns_theta_max 37.88
_diffrn_reflns_theta_min 3.33
_diffrn_standards_decay_% 0
_diffrn_standards_interval_count 0
_diffrn_standards_interval_time 0
_diffrn_standards_number 0
_exptl_absorpt_coefficient_mu 23.231
_exptl_absorpt_correction_T_max 0.6953
_exptl_absorpt_correction_T_min 0.3646
_exptl_absorpt_correction_type numerical
_exptl_absorpt_process_details '(HABITUS; Herrendorf & B\"arnighausen, 1997)'
_exptl_crystal_colour colourless
_exptl_crystal_density_diffrn 5.880
_exptl_crystal_density_meas ?
_exptl_crystal_density_method 'not measured'
_exptl_crystal_description block
_exptl_crystal_F_000 440
_exptl_crystal_size_max 0.045
_exptl_crystal_size_mid 0.04
_exptl_crystal_size_min 0.02
_refine_diff_density_max 2.300
_refine_diff_density_min -2.929
_refine_ls_extinction_coef 0.0185(4)
_refine_ls_extinction_expression Fc^*^=kFc[1+0.001xFc^2^\l^3^/sin(2\q)]^-1/4^
_refine_ls_extinction_method 'SHELXL97 (Sheldrick, 1997)'
_refine_ls_goodness_of_fit_ref 1.004
_refine_ls_hydrogen_treatment none
_refine_ls_matrix_type full
_refine_ls_number_parameters 137
_refine_ls_number_reflns 3007
_refine_ls_number_restraints 0
_refine_ls_restrained_S_all 1.004
_refine_ls_R_factor_all 0.0360
_refine_ls_R_factor_gt 0.0257
_refine_ls_shift/su_max 0.001
_refine_ls_shift/su_mean 0.000
_refine_ls_structure_factor_coef Fsqd
_refine_ls_weighting_details 'calc w = 1/[\s^2^(Fo^2^)+(0.009P)^2^] where P=(Fo^2^+2Fc^2^)/3'
_refine_ls_weighting_scheme calc
_refine_ls_wR_factor_gt 0.0472
_refine_ls_wR_factor_ref 0.0498
_reflns_number_gt 2538
_reflns_number_total 3007
_reflns_threshold_expression I>2\s(I)
_cod_data_source_file bc1065.cif
_cod_data_source_block I
_cod_depositor_comments
;
The following automatic conversions were performed:

'_exptl_crystal_density_meas' value 'not measured' was changed to '?'
- the value is perceived as not measured.

Automatic conversion script
Id: cif_fix_values 3008 2015-01-20 13:52:24Z robertas 
;
_cod_original_cell_volume 283.41(8)
_cod_database_code 2014619
_cod_database_fobs_code 2014619

loop_
_symmetry_equiv_pos_as_xyz
'x, y, z'
'-x, -y, -z'

loop_
_atom_site_label
_atom_site_fract_x
_atom_site_fract_y
_atom_site_fract_z
_atom_site_U_iso_or_equiv
_atom_site_adp_type
_atom_site_calc_flag
_atom_site_refinement_flags
_atom_site_occupancy
_atom_site_disorder_assembly
_atom_site_disorder_group
_atom_site_type_symbol
Gd1 0.88767(2) 0.67782(2) 0.35900(2) 0.00561(5) Uani d . 1 . . Gd
Gd2 0.54641(2) 0.09170(2) 0.28415(2) 0.00539(5) Uani d . 1 . . Gd
O1 0.5065(4) 0.7874(4) 1.0184(3) 0.0067(4) Uani d . 1 . . O
O2 0.4229(4) 0.1848(4) 0.5584(3) 0.0061(4) Uani d . 1 . . O
O3 0.7621(4) 0.2639(4) 0.7902(3) 0.0057(4) Uani d . 1 . . O
O4 0.7785(4) 0.4065(4) 0.5249(3) 0.0062(4) Uani d . 1 . . O
O5 1.1388(4) 0.7172(4) 0.8599(3) 0.0072(4) Uani d . 1 . . O
O6 0.5415(4) 0.5375(4) 0.7492(3) 0.0066(4) Uani d . 1 . . O
O7 0.7725(4) 0.5695(4) 1.0388(3) 0.0054(4) Uani d . 1 . . O
O8 0.8140(4) 0.8660(4) 0.8832(3) 0.0077(4) Uani d . 1 . . O
O9 1.0648(4) 0.9515(4) 0.6771(3) 0.0075(4) Uani d . 1 . . O
B1 0.7317(6) 0.3353(6) 0.9806(5) 0.0052(6) Uani d . 1 . . B
B2 0.6624(6) 0.6787(6) 0.9262(5) 0.0055(6) Uani d . 1 . . B
B3 0.6261(6) 0.3582(6) 0.6521(5) 0.0059(6) Uani d . 1 . . B
B4 1.0056(6) 0.8510(6) 0.8130(5) 0.0063(6) Uani d . 1 . . B

loop_
_atom_site_aniso_label
_atom_site_aniso_U_11
_atom_site_aniso_U_22
_atom_site_aniso_U_33
_atom_site_aniso_U_12
_atom_site_aniso_U_13
_atom_site_aniso_U_23
Gd1 0.00608(8) 0.00597(8) 0.00516(8) 0.00187(6) 0.00119(6) 0.00170(6)
Gd2 0.00608(8) 0.00550(8) 0.00457(8) 0.00138(6) 0.00112(6) 0.00119(6)
O1 0.0059(10) 0.0063(10) 0.0067(11) 0.0008(8) 0.0009(8) -0.0003(8)
O2 0.0066(10) 0.0078(10) 0.0037(10) 0.0018(8) 0.0014(8) 0.0007(8)
O3 0.0075(10) 0.0062(10) 0.0030(10) 0.0021(8) 0.0000(8) 0.0005(8)
O4 0.0054(10) 0.0060(10) 0.0072(11) 0.0006(8) 0.0011(8) 0.0026(8)
O5 0.0077(10) 0.0100(11) 0.0050(10) 0.0033(8) 0.0004(8) 0.0034(9)
O6 0.0072(10) 0.0079(10) 0.0053(10) 0.0042(8) 0.0004(8) 0.0008(8)
O7 0.0073(10) 0.0034(9) 0.0047(10) 0.0009(8) 0.0007(8) 0.0003(8)
O8 0.0086(10) 0.0052(10) 0.0115(12) 0.0014(8) 0.0041(9) 0.0054(9)
O9 0.0089(10) 0.0076(10) 0.0066(11) 0.0027(8) 0.0017(9) 0.0025(8)
B1 0.0067(14) 0.0041(14) 0.0056(15) 0.0024(12) 0.0006(12) 0.0024(12)
B2 0.0058(14) 0.0052(15) 0.0064(15) 0.0020(12) 0.0006(12) 0.0029(12)
B3 0.0097(15) 0.0046(14) 0.0035(15) 0.0020(12) 0.0012(12) 0.0011(11)
B4 0.0058(14) 0.0054(15) 0.0071(16) 0.0000(12) 0.0025(12) 0.0010(12)

loop_
_atom_type_symbol
_atom_type_description
_atom_type_scat_dispersion_real
_atom_type_scat_dispersion_imag
_atom_type_scat_source
B B 0.0013 0.0007 'International Tables Vol C Tables 4.2.6.8 and 6.1.1.4'
O O 0.0106 0.0060 'International Tables Vol C Tables 4.2.6.8 and 6.1.1.4'
Gd Gd -0.1653 3.9035 'International Tables Vol C Tables 4.2.6.8 and 6.1.1.4'

loop_
_geom_angle_atom_site_label_1
_geom_angle_atom_site_label_2
_geom_angle_atom_site_label_3
_geom_angle_site_symmetry_1
_geom_angle_site_symmetry_3
_geom_angle
O7 Gd1 O4 1_554 2_766 116.19(8)
O7 Gd1 O2 1_554 2_666 98.89(8)
O4 Gd1 O2 2_766 2_666 144.65(8)
O7 Gd1 O4 1_554 . 116.33(8)
O4 Gd1 O4 2_766 . 73.67(8)
O2 Gd1 O4 2_666 . 87.50(7)
O7 Gd1 O9 1_554 2_776 85.55(8)
O4 Gd1 O9 2_766 2_776 114.94(8)
O2 Gd1 O9 2_666 2_776 69.90(7)
O4 Gd1 O9 . 2_776 151.21(7)
O7 Gd1 O3 1_554 2_766 71.97(7)
O4 Gd1 O3 2_766 2_766 57.59(7)
O2 Gd1 O3 2_666 2_766 146.24(7)
O4 Gd1 O3 . 2_766 125.97(7)
O9 Gd1 O3 2_776 2_766 76.92(7)
O7 Gd1 O9 1_554 . 155.97(7)
O4 Gd1 O9 2_766 . 71.46(7)
O2 Gd1 O9 2_666 . 78.23(7)
O4 Gd1 O9 . . 87.53(8)
O9 Gd1 O9 2_776 . 70.97(8)
O3 Gd1 O9 2_766 . 97.01(7)
O7 Gd1 O6 1_554 2_666 65.98(7)
O4 Gd1 O6 2_766 2_666 135.58(7)
O2 Gd1 O6 2_666 2_666 54.74(7)
O4 Gd1 O6 . 2_666 67.68(7)
O9 Gd1 O6 2_776 2_666 109.48(7)
O3 Gd1 O6 2_766 2_666 136.53(7)
O9 Gd1 O6 . 2_666 126.12(7)
O7 Gd1 O5 1_554 2_766 53.90(7)
O4 Gd1 O5 2_766 2_766 76.67(8)
O2 Gd1 O5 2_666 2_766 125.70(7)
O4 Gd1 O5 . 2_766 71.29(7)
O9 Gd1 O5 2_776 2_766 136.46(7)
O3 Gd1 O5 2_766 2_766 75.88(7)
O9 Gd1 O5 . 2_766 145.66(7)
O6 Gd1 O5 2_666 2_766 70.97(7)
O7 Gd1 B3 1_554 2_766 94.95(9)
O4 Gd1 B3 2_766 2_766 27.19(8)
O2 Gd1 B3 2_666 2_766 160.85(9)
O4 Gd1 B3 . 2_766 98.18(8)
O9 Gd1 B3 2_776 2_766 98.23(9)
O3 Gd1 B3 2_766 2_766 30.43(8)
O9 Gd1 B3 . 2_766 83.74(8)
O6 Gd1 B3 2_666 2_766 144.17(8)
O5 Gd1 B3 2_766 2_766 73.32(9)
O7 Gd1 B1 1_554 1_554 26.12(8)
O4 Gd1 B1 2_766 1_554 101.72(8)
O2 Gd1 B1 2_666 1_554 108.73(8)
O4 Gd1 B1 . 1_554 92.04(8)
O9 Gd1 B1 2_776 1_554 111.61(8)
O3 Gd1 B1 2_766 1_554 77.62(8)
O9 Gd1 B1 . 1_554 173.01(8)
O6 Gd1 B1 2_666 1_554 59.79(8)
O5 Gd1 B1 2_766 1_554 28.93(7)
B3 Gd1 B1 2_766 1_554 89.43(9)
O7 Gd1 Gd2 1_554 . 77.64(6)
O4 Gd1 Gd2 2_766 . 92.09(6)
O2 Gd1 Gd2 2_666 . 91.22(6)
O4 Gd1 Gd2 . . 38.76(6)
O9 Gd1 Gd2 2_776 . 152.52(6)
O3 Gd1 Gd2 2_766 . 117.11(5)
O9 Gd1 Gd2 . . 125.99(5)
O6 Gd1 Gd2 2_666 . 43.65(5)
O5 Gd1 Gd2 2_766 . 42.16(5)
B3 Gd1 Gd2 2_766 . 104.68(7)
B1 Gd1 Gd2 1_554 . 54.52(6)
O2 Gd2 O2 . 2_656 72.93(8)
O2 Gd2 O1 . 1_544 142.28(8)
O2 Gd2 O1 2_656 1_544 80.93(8)
O2 Gd2 O4 . . 61.45(7)
O2 Gd2 O4 2_656 . 98.14(8)
O1 Gd2 O4 1_544 . 151.13(7)
O2 Gd2 O9 . 2_766 113.51(8)
O2 Gd2 O9 2_656 2_766 69.26(7)
O1 Gd2 O9 1_544 2_766 80.57(8)
O4 Gd2 O9 . 2_766 72.32(7)
O2 Gd2 O8 . 2_666 89.03(8)
O2 Gd2 O8 2_656 2_666 125.54(7)
O1 Gd2 O8 1_544 2_666 84.45(8)
O4 Gd2 O8 . 2_666 117.67(8)
O9 Gd2 O8 2_766 2_666 156.87(7)
O2 Gd2 O3 . 2_656 87.00(7)
O2 Gd2 O3 2_656 2_656 59.28(7)
O1 Gd2 O3 1_544 2_656 55.99(7)
O4 Gd2 O3 . 2_656 146.52(7)
O9 Gd2 O3 2_766 2_656 115.18(7)
O8 Gd2 O3 2_666 2_656 69.08(7)
O2 Gd2 O5 . 2_766 133.37(8)
O2 Gd2 O5 2_656 2_766 124.07(7)
O1 Gd2 O5 1_544 2_766 83.90(7)
O4 Gd2 O5 . 2_766 72.69(7)
O9 Gd2 O5 2_766 2_766 55.22(7)
O8 Gd2 O5 2_666 2_766 105.85(7)
O3 Gd2 O5 2_656 2_766 139.63(7)
O2 Gd2 O1 . 2_666 132.56(7)
O2 Gd2 O1 2_656 2_666 150.15(7)
O1 Gd2 O1 1_544 2_666 69.21(8)
O4 Gd2 O1 . 2_666 107.92(7)
O9 Gd2 O1 2_766 2_666 104.67(7)
O8 Gd2 O1 2_666 2_666 53.16(7)
O3 Gd2 O1 2_656 2_666 101.61(7)
O5 Gd2 O1 2_766 2_666 54.31(7)
O2 Gd2 O6 . 2_666 81.43(7)
O2 Gd2 O6 2_656 2_666 154.31(7)
O1 Gd2 O6 1_544 2_666 122.24(7)
O4 Gd2 O6 . 2_666 67.32(7)
O9 Gd2 O6 2_766 2_666 121.69(7)
O8 Gd2 O6 2_666 2_666 54.06(7)
O3 Gd2 O6 2_656 2_666 121.88(7)
O5 Gd2 O6 2_766 2_666 73.40(7)
O1 Gd2 O6 2_666 2_666 54.25(7)
O2 Gd2 B2 . 2_666 101.20(9)
O2 Gd2 B2 2_656 2_666 157.57(9)
O1 Gd2 B2 1_544 2_666 92.64(9)
O4 Gd2 B2 . 2_666 97.69(9)
O9 Gd2 B2 2_766 2_666 131.15(9)
O8 Gd2 B2 2_666 2_666 32.04(9)
O3 Gd2 B2 2_656 2_666 99.33(9)
O5 Gd2 B2 2_766 2_666 76.02(8)
O1 Gd2 B2 2_666 2_666 31.56(8)
O6 Gd2 B2 2_666 2_666 30.96(9)
O2 Gd2 B3 . . 30.94(9)
O2 Gd2 B3 2_656 . 82.42(9)
O1 Gd2 B3 1_544 . 163.14(9)
O4 Gd2 B3 . . 30.74(9)
O9 Gd2 B3 2_766 . 91.05(9)
O8 Gd2 B3 2_666 . 107.60(9)
O3 Gd2 B3 2_656 . 116.47(9)
O5 Gd2 B3 2_766 . 103.38(9)
O1 Gd2 B3 2_666 . 127.40(8)
O6 Gd2 B3 2_666 . 74.60(8)
B2 Gd2 B3 2_666 . 103.82(10)
B2 O1 B1 . 2_667 121.7(2)
B2 O1 Gd2 . 1_566 135.0(2)
B1 O1 Gd2 2_667 1_566 98.47(17)
B2 O1 Gd2 . 2_666 82.25(16)
B1 O1 Gd2 2_667 2_666 101.22(17)
Gd2 O1 Gd2 1_566 2_666 110.79(8)
B3 O2 Gd2 . . 95.95(17)
B3 O2 Gd2 . 2_656 101.62(17)
Gd2 O2 Gd2 . 2_656 107.07(8)
B3 O2 Gd1 . 2_666 106.10(17)
Gd2 O2 Gd1 . 2_666 133.44(10)
Gd2 O2 Gd1 2_656 2_666 107.81(8)
B1 O3 B3 . . 113.3(2)
B1 O3 Gd1 . 2_766 131.26(19)
B3 O3 Gd1 . 2_766 93.73(16)
B1 O3 Gd2 . 2_656 94.99(17)
B3 O3 Gd2 . 2_656 91.72(17)
Gd1 O3 Gd2 2_766 2_656 125.21(9)
B3 O4 Gd1 . 2_766 104.94(18)
B3 O4 Gd1 . . 139.20(18)
Gd1 O4 Gd1 2_766 . 106.33(8)
B3 O4 Gd2 . . 89.96(18)
Gd1 O4 Gd2 2_766 . 109.35(9)
Gd1 O4 Gd2 . . 103.55(9)
B4 O5 B1 . 2_767 143.9(3)
B4 O5 Gd2 . 2_766 90.48(17)
B1 O5 Gd2 2_767 2_766 102.07(17)
B4 O5 Gd1 . 2_766 122.2(2)
B1 O5 Gd1 2_767 2_766 91.18(17)
Gd2 O5 Gd1 2_766 2_766 93.02(7)
B2 O6 B3 . . 121.1(2)
B2 O6 Gd2 . 2_666 80.28(16)
B3 O6 Gd2 . 2_666 141.51(18)
B2 O6 Gd1 . 2_666 131.07(18)
B3 O6 Gd1 . 2_666 94.40(18)
Gd2 O6 Gd1 2_666 2_666 92.16(7)
B2 O7 B1 . . 118.8(3)
B2 O7 Gd1 . 1_556 127.3(2)
B1 O7 Gd1 . 1_556 108.43(18)
B4 O8 B2 . . 123.2(2)
B4 O8 Gd2 . 2_666 127.1(2)
B2 O8 Gd2 . 2_666 83.50(16)
B4 O9 Gd1 . 2_776 134.4(2)
B4 O9 Gd2 . 2_766 94.54(18)
Gd1 O9 Gd2 2_776 2_766 103.22(9)
B4 O9 Gd1 . . 108.0(2)
Gd1 O9 Gd1 2_776 . 109.03(8)
Gd2 O9 Gd1 2_766 . 101.44(8)
O7 B1 O3 . . 111.6(3)
O7 B1 O5 . 2_767 102.5(3)
O3 B1 O5 . 2_767 122.9(2)
O7 B1 O1 . 2_667 114.1(2)
O3 B1 O1 . 2_667 104.1(3)
O5 B1 O1 2_767 2_667 101.5(2)
O7 B1 Gd2 . 2_656 147.8(2)
O3 B1 Gd2 . 2_656 56.63(15)
O5 B1 Gd2 2_767 2_656 108.67(19)
O1 B1 Gd2 2_667 2_656 52.05(14)
O7 B1 Gd1 . 1_556 45.45(14)
O3 B1 Gd1 . 1_556 148.3(2)
O5 B1 Gd1 2_767 1_556 59.88(15)
O1 B1 Gd1 2_667 1_556 105.96(18)
Gd2 B1 Gd1 2_656 1_556 154.99(12)
O7 B2 O6 . . 113.5(3)
O7 B2 O1 . . 112.7(3)
O6 B2 O1 . . 108.5(3)
O7 B2 O8 . . 114.2(3)
O6 B2 O8 . . 106.0(2)
O1 B2 O8 . . 101.0(2)
O7 B2 Gd2 . 2_666 177.7(2)
O6 B2 Gd2 . 2_666 68.76(15)
O1 B2 Gd2 . 2_666 66.19(15)
O8 B2 Gd2 . 2_666 64.46(15)
O4 B3 O6 . . 117.6(3)
O4 B3 O2 . . 111.8(3)
O6 B3 O2 . . 104.7(2)
O4 B3 O3 . . 103.6(2)
O6 B3 O3 . . 111.6(3)
O2 B3 O3 . . 107.2(2)
O4 B3 Gd2 . . 59.30(15)
O6 B3 Gd2 . . 136.1(2)
O2 B3 Gd2 . . 53.10(14)
O3 B3 Gd2 . . 111.32(19)
O4 B3 Gd2 . 2_656 124.7(2)
O6 B3 Gd2 . 2_656 117.68(19)
O2 B3 Gd2 . 2_656 50.00(13)
O3 B3 Gd2 . 2_656 57.32(14)
Gd2 B3 Gd2 . 2_656 79.16(9)
O4 B3 Gd1 . 2_766 47.87(14)
O6 B3 Gd1 . 2_766 130.1(2)
O2 B3 Gd1 . 2_766 125.09(19)
O3 B3 Gd1 . 2_766 55.85(13)
Gd2 B3 Gd1 . 2_766 82.88(9)
Gd2 B3 Gd1 2_656 2_766 95.79(9)
O9 B4 O8 . . 121.3(3)
O9 B4 O5 . . 115.6(3)
O8 B4 O5 . . 122.7(3)
O9 B4 Gd2 . 2_766 57.60(15)
O8 B4 Gd2 . 2_766 168.1(2)
O5 B4 Gd2 . 2_766 61.15(15)

loop_
_geom_bond_atom_site_label_1
_geom_bond_atom_site_label_2
_geom_bond_site_symmetry_2
_geom_bond_distance
_geom_bond_publ_flag
Gd1 O7 1_554 2.334(2) yes
Gd1 O4 2_766 2.366(2) yes
Gd1 O2 2_666 2.383(2) yes
Gd1 O4 . 2.395(2) yes
Gd1 O9 2_776 2.432(2) yes
Gd1 O3 2_766 2.556(2) yes
Gd1 O9 . 2.602(2) yes
Gd1 O6 2_666 2.656(2) yes
Gd1 O5 2_766 2.688(2) yes
Gd1 B3 2_766 3.082(3) ?
Gd1 B1 1_554 3.107(4) ?
Gd1 Gd2 . 3.8082(7) ?
Gd2 O2 . 2.293(2) yes
Gd2 O2 2_656 2.376(2) yes
Gd2 O1 1_544 2.433(2) yes
Gd2 O4 . 2.453(2) yes
Gd2 O9 2_766 2.475(2) yes
Gd2 O8 2_666 2.526(2) yes
Gd2 O3 2_656 2.559(2) yes
Gd2 O5 2_766 2.560(2) yes
Gd2 O1 2_666 2.568(2) yes
Gd2 O6 2_666 2.631(2) yes
Gd2 B2 2_666 2.782(3) ?
Gd2 B3 . 2.852(4) ?
B1 O7 . 1.442(4) yes
B1 O3 . 1.456(4) yes
B1 O5 2_767 1.503(4) yes
B1 O1 2_667 1.518(4) yes
B2 O7 . 1.417(4) yes
B2 O6 . 1.452(4) yes
B2 O1 . 1.469(4) yes
B2 O8 . 1.485(4) yes
B3 O4 . 1.458(4) yes
B3 O6 . 1.467(4) yes
B3 O2 . 1.475(4) yes
B3 O3 . 1.564(4) yes
B4 O9 . 1.370(4) yes
B4 O8 . 1.371(4) yes
B4 O5 . 1.389(4) yes
O1 B1 2_667 1.518(4) ?
O1 Gd2 1_566 2.433(2) ?
O1 Gd2 2_666 2.568(2) ?
O2 Gd2 2_656 2.376(2) ?
O2 Gd1 2_666 2.383(2) ?
O3 Gd1 2_766 2.556(2) ?
O3 Gd2 2_656 2.559(2) ?
O4 Gd1 2_766 2.366(2) ?
O5 Gd2 2_766 2.560(2) ?
O5 Gd1 2_766 2.688(2) ?
O6 Gd2 2_666 2.631(2) ?
O6 Gd1 2_666 2.656(2) ?
O7 Gd1 1_556 2.334(2) ?
O8 Gd2 2_666 2.526(2) ?
O9 Gd1 2_776 2.432(2) ?
O9 Gd2 2_766 2.475(2) ?
B1 Gd2 2_656 3.052(4) ?
B1 Gd1 1_556 3.107(4) ?
B2 Gd2 2_666 2.782(3) ?
B3 Gd2 2_656 3.039(4) ?
B3 Gd1 2_766 3.082(3) ?
B4 Gd2 2_766 2.922(3) ?
